data_4083600
loop_
_publ_author_name
'Olaru, Marian'
'Beckmann, Jens'
'Ra\,t, Ciprian I.'

_publ_section_title
;
 Polyfluorinated Functionalizedm-Terphenyls. New Substituents and Ligands
 in Organometallic Synthesis
;
_journal_issue 12
_journal_name_full Organometallics
_journal_page_first 3012
_journal_paper_doi 10.1021/om500244y
_journal_volume 33
_journal_year 2014
_chemical_compound_source 'synthesis as described'
_chemical_formula_moiety 'C18 H2 Br Cl F10'
_chemical_formula_sum 'C18 H2 Br Cl F10'
_chemical_formula_weight 523.56
_chemical_melting_point_gt 384
_chemical_melting_point_lt 386
_chemical_name_common
;
1-bromo-4-chloro-3,5-bis(pentafluorophenyl)-4-nitro-benzene
;
_chemical_name_systematic
;
1-[5-bromo-2-chloro-3-(pentafluorophenyl)phenyl]-2,3,4,5,6-pentafluorobenzene
;
_space_group_IT_number 2
_symmetry_cell_setting triclinic
_symmetry_Int_Tables_number 2
_symmetry_space_group_name_Hall '-P 1'
_symmetry_space_group_name_H-M 'P -1'
_atom_sites_solution_hydrogens geom
_atom_sites_solution_primary direct
_atom_sites_solution_secondary difmap
_audit_creation_date 2012-05-31T14:26:55-00:00
_audit_creation_method 'WinGX routine CIF_UPDATE'
_cell_angle_alpha 101.968(2)
_cell_angle_beta 92.421(2)
_cell_angle_gamma 98.014(2)
_cell_formula_units_Z 2
_cell_length_a 7.2556(9)
_cell_length_b 9.6106(12)
_cell_length_c 13.0193(16)
_cell_measurement_reflns_used 2939
_cell_measurement_temperature 293(2)
_cell_measurement_theta_max 26.55
_cell_measurement_theta_min 2.42
_cell_measurement_wavelength 0.71073
_cell_volume 877.06(19)
_computing_cell_refinement 'Bruker SMART'
_computing_data_collection 'SMART (Bruker, 2000)'
_computing_data_reduction 'SAINT (Bruker, 2001)'
_computing_molecular_graphics 'Diamond (Brandenburg, 2009)'
_computing_publication_material
;
WinGX publication routines (Farrugia, 1999)
;
_computing_structure_refinement 'SHELXL-97 (Sheldrick, 2008)'
_computing_structure_solution 'SHELXL-97 (Sheldrick, 2008)'
_diffrn_ambient_temperature 293(2)
_diffrn_measured_fraction_theta_full 0.996
_diffrn_measured_fraction_theta_max 0.996
_diffrn_measurement_device_type 'CCD area detector'
_diffrn_measurement_method 'phi and omega scans'
_diffrn_radiation_monochromator graphite
_diffrn_radiation_source 'fine-focus sealed tube'
_diffrn_radiation_type MoK\a
_diffrn_radiation_wavelength 0.71073
_diffrn_reflns_av_R_equivalents 0.0302
_diffrn_reflns_av_unetI/netI 0.0409
_diffrn_reflns_limit_h_max 8
_diffrn_reflns_limit_h_min -8
_diffrn_reflns_limit_k_max 11
_diffrn_reflns_limit_k_min -11
_diffrn_reflns_limit_l_max 15
_diffrn_reflns_limit_l_min -15
_diffrn_reflns_number 8456
_diffrn_reflns_theta_full 25
_diffrn_reflns_theta_max 25
_diffrn_reflns_theta_min 1.6
_exptl_absorpt_coefficient_mu 2.6
_exptl_absorpt_correction_T_max 0.4631
_exptl_absorpt_correction_T_min 0.3045
_exptl_absorpt_correction_type multi-scan
_exptl_absorpt_process_details 'SADABS (Bruker, 2000)'
_exptl_crystal_colour colourless
_exptl_crystal_density_diffrn 1.982
_exptl_crystal_density_method 'not measured'
_exptl_crystal_description block
_exptl_crystal_F_000 504
_exptl_crystal_size_max 0.6
_exptl_crystal_size_mid 0.47
_exptl_crystal_size_min 0.35
_refine_diff_density_max 0.349
_refine_diff_density_min -0.231
_refine_diff_density_rms 0.048
_refine_ls_extinction_method none
_refine_ls_goodness_of_fit_ref 1.03
_refine_ls_hydrogen_treatment constr
_refine_ls_matrix_type full
_refine_ls_number_parameters 271
_refine_ls_number_reflns 3087
_refine_ls_number_restraints 0
_refine_ls_restrained_S_all 1.03
_refine_ls_R_factor_all 0.0397
_refine_ls_R_factor_gt 0.0319
_refine_ls_shift/su_max 0.001
_refine_ls_shift/su_mean 0
_refine_ls_structure_factor_coef Fsqd
_refine_ls_weighting_details 'calc w=1/[\s^2^(Fo^2^)+(0.0337P)^2^+0.2012P] where P=(Fo^2^+2Fc^2^)/3'
_refine_ls_weighting_scheme calc
_refine_ls_wR_factor_gt 0.0779
_refine_ls_wR_factor_ref 0.0806
_reflns_number_gt 2632
_reflns_number_total 3087
_reflns_threshold_expression >2sigma(I)
_cod_data_source_file om500244y_si_002.cif
_cod_data_source_block compound_4_CSD_939237_189alb
_cod_depositor_comments
;
The following automatic conversions were performed:

'_symmetry_cell_setting' value 'Triclinic' changed to 'triclinic'
according to
/usr/data/users/saulius/crontab/automatic-downloads/rss-feeds/ACS/lib/dictionaries/cif_core.dic
dictionary named 'cif_core.dic' version 2.4.2 from 2011-04-26.

Automatic conversion script
Id: cif_fix_values 2281 2013-09-26 08:29:07Z andrius 

 Adding full bibliography for 4083599--4083604.cif.
;
_cod_original_sg_symbol_H-M P-1
_cod_database_code 4083600

loop_
_symmetry_equiv_pos_as_xyz
'x, y, z'
'-x, -y, -z'

loop_
_atom_site_label
_atom_site_type_symbol
_atom_site_fract_x
_atom_site_fract_y
_atom_site_fract_z
_atom_site_U_iso_or_equiv
_atom_site_adp_type
_atom_site_occupancy
_atom_site_symmetry_multiplicity
_atom_site_calc_flag
_atom_site_refinement_flags
Br1 Br 0.27442(4) 0.12530(3) 1.09017(2) 0.05905(13) Uani 1 1 d .
C1 C 0.3580(4) 0.1247(3) 0.9542(2) 0.0439(6) Uani 1 1 d .
C2 C 0.5057(4) 0.2249(3) 0.9432(2) 0.0469(6) Uani 1 1 d .
H2 H 0.5631 0.2916 1.0019 0.056 Uiso 1 1 calc R
C3 C 0.5695(3) 0.2273(3) 0.8447(2) 0.0438(6) Uani 1 1 d .
C4 C 0.4814(4) 0.1244(3) 0.7585(2) 0.0444(6) Uani 1 1 d .
C5 C 0.3320(3) 0.0226(3) 0.7697(2) 0.0428(6) Uani 1 1 d .
C6 C 0.2701(4) 0.0239(3) 0.8693(2) 0.0460(6) Uani 1 1 d .
H6 H 0.1699 -0.0429 0.8785 0.055 Uiso 1 1 calc R
C7 C 0.7285(4) 0.3377(3) 0.8331(2) 0.0464(6) Uani 1 1 d .
C8 C 0.9046(4) 0.3393(3) 0.8781(2) 0.0498(6) Uani 1 1 d .
C9 C 1.0536(4) 0.4406(3) 0.8684(2) 0.0569(7) Uani 1 1 d .
C10 C 1.0274(5) 0.5437(3) 0.8142(2) 0.0596(8) Uani 1 1 d .
C11 C 0.8556(5) 0.5458(3) 0.7689(2) 0.0568(8) Uani 1 1 d .
C12 C 0.7078(4) 0.4450(3) 0.7794(2) 0.0524(7) Uani 1 1 d .
C13 C 0.2360(4) -0.0853(3) 0.6768(2) 0.0467(6) Uani 1 1 d .
C14 C 0.3170(4) -0.2007(3) 0.6275(2) 0.0549(7) Uani 1 1 d .
C15 C 0.2277(5) -0.2993(3) 0.5419(2) 0.0674(9) Uani 1 1 d .
C16 C 0.0566(5) -0.2831(4) 0.5043(2) 0.0706(10) Uani 1 1 d .
C17 C -0.0277(4) -0.1702(4) 0.5504(2) 0.0680(9) Uani 1 1 d .
C18 C 0.0633(4) -0.0729(3) 0.6367(2) 0.0568(7) Uani 1 1 d .
Cl1 Cl 0.56103(10) 0.12239(8) 0.63453(5) 0.0589(2) Uani 1 1 d .
F1 F 0.9346(2) 0.24001(18) 0.93283(15) 0.0697(5) Uani 1 1 d .
F2 F 1.2224(2) 0.4395(2) 0.91475(17) 0.0834(6) Uani 1 1 d .
F3 F 1.1718(3) 0.6433(2) 0.80548(17) 0.0879(6) Uani 1 1 d .
F4 F 0.8314(3) 0.64597(18) 0.71325(14) 0.0780(5) Uani 1 1 d .
F5 F 0.5396(3) 0.4516(2) 0.73600(15) 0.0723(5) Uani 1 1 d .
F6 F 0.4843(3) -0.2186(2) 0.66343(15) 0.0808(6) Uani 1 1 d .
F7 F 0.3095(4) -0.4095(2) 0.49498(18) 0.1027(7) Uani 1 1 d .
F8 F -0.0312(3) -0.3783(2) 0.41975(15) 0.1080(8) Uani 1 1 d .
F9 F -0.1958(3) -0.1539(3) 0.51322(17) 0.1060(8) Uani 1 1 d .
F10 F -0.0210(3) 0.0376(2) 0.68171(17) 0.0872(6) Uani 1 1 d .

loop_
_atom_site_aniso_label
_atom_site_aniso_U_11
_atom_site_aniso_U_22
_atom_site_aniso_U_33
_atom_site_aniso_U_23
_atom_site_aniso_U_13
_atom_site_aniso_U_12
Br1 0.0695(2) 0.0684(2) 0.04162(18) 0.01349(14) 0.01455(13) 0.01300(15)
C1 0.0469(14) 0.0492(15) 0.0370(13) 0.0098(12) 0.0061(11) 0.0104(12)
C2 0.0543(16) 0.0444(14) 0.0397(14) 0.0047(11) -0.0004(12) 0.0072(12)
C3 0.0436(14) 0.0438(14) 0.0456(15) 0.0135(12) 0.0029(11) 0.0070(11)
C4 0.0439(14) 0.0503(15) 0.0412(14) 0.0126(12) 0.0048(11) 0.0104(12)
C5 0.0413(14) 0.0460(14) 0.0409(14) 0.0090(11) 0.0034(11) 0.0059(11)
C6 0.0448(15) 0.0487(15) 0.0469(15) 0.0156(12) 0.0075(12) 0.0064(12)
C7 0.0515(16) 0.0397(14) 0.0464(15) 0.0085(12) 0.0060(12) 0.0024(12)
C8 0.0559(17) 0.0417(15) 0.0520(16) 0.0125(13) 0.0036(13) 0.0044(12)
C9 0.0498(17) 0.0521(17) 0.0635(18) 0.0062(15) 0.0044(14) -0.0014(13)
C10 0.070(2) 0.0453(16) 0.0586(18) 0.0062(14) 0.0215(16) -0.0048(15)
C11 0.086(2) 0.0396(15) 0.0469(16) 0.0122(13) 0.0218(15) 0.0079(15)
C12 0.0592(18) 0.0523(16) 0.0470(16) 0.0102(13) 0.0061(13) 0.0131(14)
C13 0.0489(15) 0.0492(15) 0.0392(14) 0.0088(12) 0.0057(12) -0.0016(12)
C14 0.0647(19) 0.0535(17) 0.0466(16) 0.0130(14) 0.0107(14) 0.0039(14)
C15 0.091(3) 0.0552(19) 0.0507(18) 0.0043(15) 0.0230(18) -0.0004(17)
C16 0.086(2) 0.070(2) 0.0417(17) 0.0027(15) 0.0049(17) -0.0242(19)
C17 0.0562(19) 0.088(2) 0.0517(18) 0.0141(18) -0.0066(15) -0.0115(17)
C18 0.0522(17) 0.0636(18) 0.0504(17) 0.0060(14) 0.0044(14) 0.0033(14)
Cl1 0.0603(4) 0.0718(5) 0.0423(4) 0.0134(3) 0.0098(3) -0.0014(4)
F1 0.0600(10) 0.0632(11) 0.0896(13) 0.0328(10) -0.0100(9) 0.0020(8)
F2 0.0540(11) 0.0836(13) 0.1070(16) 0.0203(11) -0.0017(10) -0.0062(9)
F3 0.0883(13) 0.0678(12) 0.1000(15) 0.0211(11) 0.0258(11) -0.0240(10)
F4 0.1214(16) 0.0545(10) 0.0670(11) 0.0283(9) 0.0264(11) 0.0150(10)
F5 0.0748(12) 0.0760(12) 0.0751(12) 0.0327(10) 0.0005(9) 0.0192(9)
F6 0.0826(13) 0.0839(13) 0.0776(13) 0.0060(10) 0.0040(10) 0.0356(11)
F7 0.141(2) 0.0712(13) 0.0855(15) -0.0133(11) 0.0293(13) 0.0195(13)
F8 0.1226(18) 0.1117(17) 0.0569(12) -0.0186(12) -0.0018(12) -0.0364(14)
F9 0.0691(13) 0.149(2) 0.0811(15) 0.0011(14) -0.0256(11) -0.0040(13)
F10 0.0651(12) 0.1017(15) 0.0866(14) -0.0048(12) -0.0125(10) 0.0284(11)

loop_
_atom_type_symbol
_atom_type_description
_atom_type_scat_dispersion_real
_atom_type_scat_dispersion_imag
_atom_type_scat_source
C C 0.0033 0.0016 'International Tables Vol C Tables 4.2.6.8 and 6.1.1.4'
H H 0 0 'International Tables Vol C Tables 4.2.6.8 and 6.1.1.4'
F F 0.0171 0.0103 'International Tables Vol C Tables 4.2.6.8 and 6.1.1.4'
Cl Cl 0.1484 0.1585 'International Tables Vol C Tables 4.2.6.8 and 6.1.1.4'
Br Br -0.2901 2.4595 'International Tables Vol C Tables 4.2.6.8 and 6.1.1.4'

loop_
_geom_angle_atom_site_label_1
_geom_angle_atom_site_label_2
_geom_angle_atom_site_label_3
_geom_angle
C2 C1 C6 121.6(2)
C2 C1 Br1 118.95(19)
C6 C1 Br1 119.43(19)
C1 C2 C3 120.2(2)
C1 C2 H2 119.9
C3 C2 H2 119.9
C2 C3 C4 118.3(2)
C2 C3 C7 119.9(2)
C4 C3 C7 121.8(2)
C5 C4 C3 121.5(2)
C5 C4 Cl1 119.1(2)
C3 C4 Cl1 119.4(2)
C6 C5 C4 118.8(2)
C6 C5 C13 119.9(2)
C4 C5 C13 121.3(2)
C1 C6 C5 119.5(2)
C1 C6 H6 120.2
C5 C6 H6 120.2
C8 C7 C12 116.5(2)
C8 C7 C3 121.1(2)
C12 C7 C3 122.4(2)
F1 C8 C9 118.1(3)
F1 C8 C7 119.9(2)
C9 C8 C7 122.0(3)
F2 C9 C10 120.3(3)
F2 C9 C8 120.1(3)
C10 C9 C8 119.5(3)
F3 C10 C9 119.7(3)
F3 C10 C11 120.2(3)
C9 C10 C11 120.1(3)
F4 C11 C10 119.8(3)
F4 C11 C12 120.2(3)
C10 C11 C12 120.0(3)
F5 C12 C11 118.6(3)
F5 C12 C7 119.5(3)
C11 C12 C7 121.8(3)
C18 C13 C14 117.2(3)
C18 C13 C5 120.9(2)
C14 C13 C5 121.9(2)
F6 C14 C15 118.7(3)
F6 C14 C13 119.8(3)
C15 C14 C13 121.5(3)
F7 C15 C16 120.0(3)
F7 C15 C14 120.4(3)
C16 C15 C14 119.6(3)
F8 C16 C15 120.0(4)
F8 C16 C17 119.3(4)
C15 C16 C17 120.8(3)
F9 C17 C16 120.8(3)
F9 C17 C18 120.3(3)
C16 C17 C18 118.9(3)
F10 C18 C13 119.4(2)
F10 C18 C17 118.4(3)
C13 C18 C17 122.1(3)

loop_
_geom_bond_atom_site_label_1
_geom_bond_atom_site_label_2
_geom_bond_distance
Br1 C1 1.894(2)
C1 C2 1.371(4)
C1 C6 1.376(4)
C2 C3 1.384(4)
C2 H2 0.93
C3 C4 1.396(4)
C3 C7 1.490(4)
C4 C5 1.389(4)
C4 Cl1 1.734(3)
C5 C6 1.389(4)
C5 C13 1.494(4)
C6 H6 0.93
C7 C8 1.380(4)
C7 C12 1.381(4)
C8 F1 1.338(3)
C8 C9 1.379(4)
C9 F2 1.344(3)
C9 C10 1.360(4)
C10 F3 1.343(3)
C10 C11 1.361(4)
C11 F4 1.345(3)
C11 C12 1.373(4)
C12 F5 1.338(3)
C13 C18 1.367(4)
C13 C14 1.381(4)
C14 F6 1.329(3)
C14 C15 1.374(4)
C15 F7 1.336(4)
C15 C16 1.357(5)
C16 F8 1.348(4)
C16 C17 1.363(5)
C17 F9 1.334(4)
C17 C18 1.379(4)
C18 F10 1.341(3)

loop_
_geom_torsion_atom_site_label_1
_geom_torsion_atom_site_label_2
_geom_torsion_atom_site_label_3
_geom_torsion_atom_site_label_4
_geom_torsion
C6 C1 C2 C3 0.4(4)
Br1 C1 C2 C3 -179.9(2)
C1 C2 C3 C4 -0.8(4)
C1 C2 C3 C7 179.2(2)
C2 C3 C4 C5 0.7(4)
C7 C3 C4 C5 -179.3(2)
C2 C3 C4 Cl1 -178.8(2)
C7 C3 C4 Cl1 1.2(3)
C3 C4 C5 C6 -0.1(4)
Cl1 C4 C5 C6 179.35(19)
C3 C4 C5 C13 178.8(2)
Cl1 C4 C5 C13 -1.7(3)
C2 C1 C6 C5 0.2(4)
Br1 C1 C6 C5 -179.54(19)
C4 C5 C6 C1 -0.3(4)
C13 C5 C6 C1 -179.3(2)
C2 C3 C7 C8 65.2(3)
C4 C3 C7 C8 -114.8(3)
C2 C3 C7 C12 -113.4(3)
C4 C3 C7 C12 66.6(4)
C12 C7 C8 F1 178.9(2)
C3 C7 C8 F1 0.3(4)
C12 C7 C8 C9 -1.3(4)
C3 C7 C8 C9 -179.9(3)
F1 C8 C9 F2 -1.1(4)
C7 C8 C9 F2 179.1(3)
F1 C8 C9 C10 -179.4(3)
C7 C8 C9 C10 0.8(4)
F2 C9 C10 F3 1.1(4)
C8 C9 C10 F3 179.4(3)
F2 C9 C10 C11 -178.9(3)
C8 C9 C10 C11 -0.7(4)
F3 C10 C11 F4 1.5(4)
C9 C10 C11 F4 -178.5(3)
F3 C10 C11 C12 -179.0(3)
C9 C10 C11 C12 1.0(4)
F4 C11 C12 F5 -2.0(4)
C10 C11 C12 F5 178.5(3)
F4 C11 C12 C7 177.9(2)
C10 C11 C12 C7 -1.6(4)
C8 C7 C12 F5 -178.4(2)
C3 C7 C12 F5 0.2(4)
C8 C7 C12 C11 1.6(4)
C3 C7 C12 C11 -179.7(3)
C6 C5 C13 C18 73.0(4)
C4 C5 C13 C18 -105.9(3)
C6 C5 C13 C14 -107.3(3)
C4 C5 C13 C14 73.8(4)
C18 C13 C14 F6 -179.6(3)
C5 C13 C14 F6 0.7(4)
C18 C13 C14 C15 -0.2(4)
C5 C13 C14 C15 -179.9(3)
F6 C14 C15 F7 -1.1(4)
C13 C14 C15 F7 179.5(3)
F6 C14 C15 C16 179.8(3)
C13 C14 C15 C16 0.4(5)
F7 C15 C16 F8 0.2(5)
C14 C15 C16 F8 179.3(3)
F7 C15 C16 C17 -179.1(3)
C14 C15 C16 C17 0.0(5)
F8 C16 C17 F9 0.5(5)
C15 C16 C17 F9 179.8(3)
F8 C16 C17 C18 -179.8(3)
C15 C16 C17 C18 -0.5(5)
C14 C13 C18 F10 -179.9(3)
C5 C13 C18 F10 -0.2(4)
C14 C13 C18 C17 -0.3(4)
C5 C13 C18 C17 179.4(3)
F9 C17 C18 F10 0.0(5)
C16 C17 C18 F10 -179.8(3)
F9 C17 C18 C13 -179.6(3)
C16 C17 C18 C13 0.7(5)
